data_7158486
loop_
_publ_author_name
'Li, Xinjie'
'Qi, Peng'
'Du, Hongguang'

_publ_section_title
;
 Cross dehydrogenation coupling reaction of purine derivatives with
 thioethers.
;
_journal_issue 5
_journal_name_full 'Organic &amp; biomolecular chemistry'
_journal_page_first 1058
_journal_page_last 1066
_journal_paper_doi 10.1039/d1ob02353e
_journal_volume 20
_journal_year 2022
_chemical_formula_moiety 'C9 H11 Cl N4 S'
_chemical_formula_sum 'C9 H11 Cl N4 S'
_chemical_formula_weight 242.73
_space_group_crystal_system monoclinic
_space_group_IT_number 14
_space_group_name_Hall '-P 2yn'
_space_group_name_H-M_alt 'P 1 21/n 1'
_atom_sites_solution_hydrogens geom
_atom_sites_solution_primary direct
_atom_sites_solution_secondary difmap
_audit_creation_date 2020-11-27
_audit_creation_method
;
  Olex2 1.1
  (compiled 2011.02.15 svn.r1672, GUI svn.r3494)
;
_audit_update_record
;
2021-03-13 deposited with the CCDC.	2022-01-03 downloaded from the CCDC.
;
_cell_angle_alpha 90.00
_cell_angle_beta 91.708(9)
_cell_angle_gamma 90.00
_cell_formula_units_Z 4
_cell_length_a 5.0066(4)
_cell_length_b 12.2115(7)
_cell_length_c 18.0086(15)
_cell_measurement_reflns_used 1720
_cell_measurement_temperature 113.60(10)
_cell_measurement_theta_max 29.1430
_cell_measurement_theta_min 4.3920
_cell_volume 1100.52(14)
_computing_cell_refinement
;
CrysAlisPro, Agilent Technologies,
Version 1.171.37.35 (release 13-08-2014 CrysAlis171 .NET)
(compiled Aug 13 2014,18:06:01)
;
_computing_data_collection
;
CrysAlisPro, Agilent Technologies,
Version 1.171.37.35 (release 13-08-2014 CrysAlis171 .NET)
(compiled Aug 13 2014,18:06:01)
;
_computing_data_reduction
;
CrysAlisPro, Agilent Technologies,
Version 1.171.37.35 (release 13-08-2014 CrysAlis171 .NET)
(compiled Aug 13 2014,18:06:01)
;
_computing_molecular_graphics
;
O. V. Dolomanov, L. J. Bourhis, R. J. Gildea, J. A. K. Howard and H. Puschmann,
OLEX2: a complete structure solution, refinement and analysis program.
J. Appl. Cryst. (2009). 42, 339-341.
;
_computing_publication_material
;
O. V. Dolomanov, L. J. Bourhis, R. J. Gildea, J. A. K. Howard and H. Puschmann,
OLEX2: a complete structure solution, refinement and analysis program.
J. Appl. Cryst. (2009). 42, 339-341.
;
_computing_structure_refinement 'SHELXL-97 (Sheldrick, 1997)'
_computing_structure_solution 'A short history of SHELX (Sheldrick, 2007)/Bruker'
_diffrn_ambient_environment N~2~
_diffrn_ambient_temperature 113.60(10)
_diffrn_detector 'CCD plate'
_diffrn_detector_area_resol_mean 16.0971
_diffrn_detector_type Eos
_diffrn_measured_fraction_theta_full 0.9975
_diffrn_measured_fraction_theta_max 0.8516
_diffrn_measurement_details
;
#__ type_ start__ end____ width___ exp.time_
  1 omega   55.00   81.00   1.0000    1.5000
omega____ theta____ kappa____ phi______ frames
    -       18.7335 -178.0000   30.0000 26

#__ type_ start__ end____ width___ exp.time_
  2 omega  -32.00   67.00   1.0000    1.5000
omega____ theta____ kappa____ phi______ frames
    -       18.7335    0.0000  -60.0000 99

#__ type_ start__ end____ width___ exp.time_
  3 omega   -8.00   74.00   1.0000    1.5000
omega____ theta____ kappa____ phi______ frames
    -       18.7335   19.0000 -180.0000 82
;
_diffrn_measurement_device 'four-circle diffractometer'
_diffrn_measurement_device_type 'Xcalibur, Eos, Gemini'
_diffrn_measurement_method '\w scans'
_diffrn_orient_matrix_UB_11 -0.1083472000
_diffrn_orient_matrix_UB_12 -0.0027033000
_diffrn_orient_matrix_UB_13 -0.0262179000
_diffrn_orient_matrix_UB_21 -0.0576263000
_diffrn_orient_matrix_UB_22 -0.0429814000
_diffrn_orient_matrix_UB_23 0.0206335000
_diffrn_orient_matrix_UB_31 -0.0710180000
_diffrn_orient_matrix_UB_32 0.0389757000
_diffrn_orient_matrix_UB_33 0.0208980000
_diffrn_radiation_monochromator graphite
_diffrn_radiation_probe x-ray
_diffrn_radiation_type 'Mo K\a'
_diffrn_radiation_wavelength 0.71073
_diffrn_reflns_av_R_equivalents 0.0278
_diffrn_reflns_av_unetI/netI 0.0446
_diffrn_reflns_limit_h_max 5
_diffrn_reflns_limit_h_min -6
_diffrn_reflns_limit_k_max 15
_diffrn_reflns_limit_k_min -14
_diffrn_reflns_limit_l_max 13
_diffrn_reflns_limit_l_min -22
_diffrn_reflns_number 4424
_diffrn_reflns_theta_full 26.00
_diffrn_reflns_theta_max 26.00
_diffrn_reflns_theta_min 3.34
_diffrn_source 'Enhance (Mo) X-ray Source'
_exptl_absorpt_coefficient_mu 0.508
_exptl_absorpt_correction_T_max 1.00000
_exptl_absorpt_correction_T_min 0.87382
_exptl_absorpt_correction_type multi-scan
_exptl_absorpt_process_details
;
CrysAlisPro, Agilent Technologies,
Version 1.171.37.35 (release 13-08-2014 CrysAlis171 .NET)
(compiled Aug 13 2014,18:06:01)
Empirical absorption correction using spherical harmonics,
 implemented in SCALE3 ABSPACK scaling algorithm.
;
_exptl_crystal_density_diffrn 1.465
_exptl_crystal_density_method 'not measured'
_exptl_crystal_F_000 504
_exptl_crystal_size_max 0.26
_exptl_crystal_size_mid 0.25
_exptl_crystal_size_min 0.23
_refine_diff_density_max 0.246
_refine_diff_density_min -0.263
_refine_diff_density_rms 0.059
_refine_ls_extinction_method none
_refine_ls_goodness_of_fit_ref 1.053
_refine_ls_hydrogen_treatment mixed
_refine_ls_matrix_type full
_refine_ls_number_parameters 138
_refine_ls_number_reflns 2161
_refine_ls_number_restraints 0
_refine_ls_restrained_S_all 1.053
_refine_ls_R_factor_all 0.0424
_refine_ls_R_factor_gt 0.0353
_refine_ls_shift/su_max 0.001
_refine_ls_shift/su_mean 0.000
_refine_ls_structure_factor_coef Fsqd
_refine_ls_weighting_details 'calc w=1/[\s^2^(Fo^2^)+(0.0308P)^2^+0.3298P] where P=(Fo^2^+2Fc^2^)/3'
_refine_ls_weighting_scheme calc
_refine_ls_wR_factor_gt 0.0770
_refine_ls_wR_factor_ref 0.0822
_reflns_number_gt 1870
_reflns_number_total 2161
_reflns_threshold_expression >2sigma(I)
_cod_data_source_file d1ob02353e2.cif
_cod_data_source_block exp_6736
_cod_depositor_comments 'Adding full bibliography for 7158486.cif.'
_cod_original_cell_volume 1100.53(14)
_cod_database_code 7158486
_reflns_odcompleteness_completeness 99.75
_reflns_odcompleteness_iscentric 1
_reflns_odcompleteness_theta 26.32

loop_
_space_group_symop_id
_space_group_symop_operation_xyz
1 'x, y, z'
2 '-x+1/2, y+1/2, -z+1/2'
3 '-x, -y, -z'
4 'x-1/2, -y-1/2, z-1/2'

loop_
_atom_site_label
_atom_site_type_symbol
_atom_site_fract_x
_atom_site_fract_y
_atom_site_fract_z
_atom_site_U_iso_or_equiv
_atom_site_adp_type
_atom_site_occupancy
_atom_site_symmetry_multiplicity
_atom_site_calc_flag
_atom_site_refinement_flags
_atom_site_disorder_assembly
_atom_site_disorder_group
S1 S 0.19060(9) 0.40829(4) 0.75446(3) 0.01967(15) Uani 1 1 d . . .
Cl1 Cl 0.30326(11) 0.87104(4) 1.00755(3) 0.02666(16) Uani 1 1 d . . .
C2 C 0.4584(4) 0.78852(16) 0.94372(11) 0.0194(4) Uani 1 1 d . . .
N2 N 0.7056(3) 0.66583(13) 0.83499(9) 0.0191(4) Uani 1 1 d . . .
N1 N 0.6516(3) 0.83267(13) 0.90506(9) 0.0204(4) Uani 1 1 d . . .
N4 N 0.1899(3) 0.61335(13) 0.96399(9) 0.0209(4) Uani 1 1 d . . .
C1 C 0.7657(4) 0.76906(16) 0.85374(11) 0.0214(5) Uani 1 1 d . . .
H1 H 0.9039 0.8011 0.8281 0.026 Uiso 1 1 calc R . .
C8 C 0.1643(4) 0.53565(16) 0.70315(12) 0.0234(5) Uani 1 1 d . . .
H8A H 0.0131 0.5306 0.6684 0.028 Uiso 1 1 calc R . .
H8B H 0.1273 0.5942 0.7377 0.028 Uiso 1 1 calc R . .
N3 N 0.3993(3) 0.52330(12) 0.87275(9) 0.0164(4) Uani 1 1 d . . .
C7 C 0.5385(4) 0.32979(16) 0.86014(12) 0.0241(5) Uani 1 1 d . . .
H7A H 0.3854 0.3025 0.8851 0.036 Uiso 1 1 calc R . .
H7B H 0.6809 0.3433 0.8958 0.036 Uiso 1 1 calc R . .
H7C H 0.5952 0.2766 0.8247 0.036 Uiso 1 1 calc R . .
C4 C 0.5100(4) 0.62626(15) 0.87576(11) 0.0162(4) Uani 1 1 d . . .
C9 C 0.4116(4) 0.56626(17) 0.66022(12) 0.0260(5) Uani 1 1 d . . .
H9A H 0.5543 0.5855 0.6946 0.039 Uiso 1 1 calc R . .
H9B H 0.3711 0.6275 0.6284 0.039 Uiso 1 1 calc R . .
H9C H 0.4649 0.5050 0.6307 0.039 Uiso 1 1 calc R . .
C6 C 0.4651(4) 0.43637(15) 0.82001(11) 0.0171(4) Uani 1 1 d . . .
H6 H 0.6195 0.4602 0.7920 0.020 Uiso 1 1 calc R . .
C5 C 0.2100(4) 0.52154(16) 0.92663(11) 0.0197(4) Uani 1 1 d . . .
H5 H 0.1052 0.4604 0.9358 0.024 Uiso 1 1 calc R . .
C3 C 0.3780(4) 0.68086(15) 0.93231(11) 0.0171(4) Uani 1 1 d . . .

loop_
_atom_site_aniso_label
_atom_site_aniso_U_11
_atom_site_aniso_U_22
_atom_site_aniso_U_33
_atom_site_aniso_U_23
_atom_site_aniso_U_13
_atom_site_aniso_U_12
S1 0.0169(3) 0.0230(3) 0.0191(3) -0.0035(2) -0.0002(2) -0.0008(2)
Cl1 0.0367(3) 0.0198(3) 0.0236(3) -0.0040(2) 0.0035(2) 0.0002(2)
C2 0.0229(10) 0.0183(10) 0.0169(10) -0.0006(8) -0.0028(8) 0.0018(8)
N2 0.0179(8) 0.0209(8) 0.0186(9) 0.0041(7) 0.0013(7) -0.0018(7)
N1 0.0223(9) 0.0193(8) 0.0195(9) 0.0029(8) -0.0023(7) -0.0034(7)
N4 0.0234(9) 0.0222(9) 0.0175(9) -0.0004(7) 0.0043(7) -0.0048(7)
C1 0.0187(10) 0.0241(11) 0.0214(11) 0.0070(9) -0.0002(8) -0.0053(8)
C8 0.0203(10) 0.0264(11) 0.0236(11) -0.0017(9) 0.0003(9) 0.0072(9)
N3 0.0178(8) 0.0177(8) 0.0139(8) -0.0008(7) 0.0022(7) -0.0040(7)
C7 0.0288(11) 0.0203(10) 0.0231(11) -0.0007(9) -0.0038(9) 0.0000(9)
C4 0.0160(9) 0.0177(10) 0.0147(10) 0.0026(8) -0.0022(8) -0.0021(8)
C9 0.0261(11) 0.0280(11) 0.0239(12) 0.0038(10) 0.0030(9) 0.0050(9)
C6 0.0179(10) 0.0166(10) 0.0168(10) -0.0017(8) 0.0007(8) -0.0015(8)
C5 0.0214(10) 0.0203(10) 0.0174(10) 0.0004(9) 0.0028(8) -0.0063(8)
C3 0.0192(10) 0.0178(10) 0.0142(9) 0.0014(8) -0.0002(8) -0.0012(8)

loop_
_atom_type_symbol
_atom_type_description
_atom_type_scat_dispersion_real
_atom_type_scat_dispersion_imag
_atom_type_scat_source
C C 0.0033 0.0016 'International Tables Vol C Tables 4.2.6.8 and 6.1.1.4'
H H 0.0000 0.0000 'International Tables Vol C Tables 4.2.6.8 and 6.1.1.4'
Cl Cl 0.1484 0.1585 'International Tables Vol C Tables 4.2.6.8 and 6.1.1.4'
N N 0.0061 0.0033 'International Tables Vol C Tables 4.2.6.8 and 6.1.1.4'
S S 0.1246 0.1234 'International Tables Vol C Tables 4.2.6.8 and 6.1.1.4'

loop_
_geom_angle_atom_site_label_1
_geom_angle_atom_site_label_2
_geom_angle_atom_site_label_3
_geom_angle
_geom_angle_site_symmetry_1
_geom_angle_site_symmetry_3
_geom_angle_publ_flag
C8 S1 C6 102.20(9) . . ?
N1 C2 Cl1 117.51(14) . . ?
N1 C2 C3 121.42(17) . . ?
C3 C2 Cl1 121.05(15) . . ?
C4 N2 C1 111.50(17) . . ?
C2 N1 C1 117.22(16) . . ?
C5 N4 C3 103.51(16) . . ?
N2 C1 N1 128.32(18) . . ?
N2 C1 H1 115.8 . . ?
N1 C1 H1 115.8 . . ?
S1 C8 H8A 108.5 . . ?
S1 C8 H8B 108.5 . . ?
H8A C8 H8B 107.5 . . ?
C9 C8 S1 114.90(14) . . ?
C9 C8 H8A 108.5 . . ?
C9 C8 H8B 108.5 . . ?
C4 N3 C6 126.06(15) . . ?
C4 N3 C5 105.78(15) . . ?
C5 N3 C6 128.11(15) . . ?
H7A C7 H7B 109.5 . . ?
H7A C7 H7C 109.5 . . ?
H7B C7 H7C 109.5 . . ?
C6 C7 H7A 109.5 . . ?
C6 C7 H7B 109.5 . . ?
C6 C7 H7C 109.5 . . ?
N2 C4 N3 127.76(17) . . ?
N2 C4 C3 126.82(18) . . ?
N3 C4 C3 105.41(16) . . ?
C8 C9 H9A 109.5 . . ?
C8 C9 H9B 109.5 . . ?
C8 C9 H9C 109.5 . . ?
H9A C9 H9B 109.5 . . ?
H9A C9 H9C 109.5 . . ?
H9B C9 H9C 109.5 . . ?
S1 C6 H6 108.3 . . ?
N3 C6 S1 112.11(13) . . ?
N3 C6 C7 111.43(16) . . ?
N3 C6 H6 108.3 . . ?
C7 C6 S1 108.23(13) . . ?
C7 C6 H6 108.3 . . ?
N4 C5 N3 114.37(17) . . ?
N4 C5 H5 122.8 . . ?
N3 C5 H5 122.8 . . ?
C2 C3 C4 114.67(17) . . ?
N4 C3 C2 134.39(18) . . ?
N4 C3 C4 110.93(17) . . ?

loop_
_geom_bond_atom_site_label_1
_geom_bond_atom_site_label_2
_geom_bond_distance
_geom_bond_site_symmetry_2
_geom_bond_publ_flag
S1 C8 1.812(2) . ?
S1 C6 1.818(2) . ?
Cl1 C2 1.730(2) . ?
C2 N1 1.323(2) . ?
C2 C3 1.389(3) . ?
N2 C1 1.337(2) . ?
N2 C4 1.332(2) . ?
N1 C1 1.347(3) . ?
N4 C5 1.313(2) . ?
N4 C3 1.387(2) . ?
C1 H1 0.9300 . ?
C8 H8A 0.9700 . ?
C8 H8B 0.9700 . ?
C8 C9 1.525(3) . ?
N3 C4 1.375(2) . ?
N3 C6 1.468(2) . ?
N3 C5 1.376(2) . ?
C7 H7A 0.9600 . ?
C7 H7B 0.9600 . ?
C7 H7C 0.9600 . ?
C7 C6 1.528(3) . ?
C4 C3 1.400(3) . ?
C9 H9A 0.9600 . ?
C9 H9B 0.9600 . ?
C9 H9C 0.9600 . ?
C6 H6 0.9800 . ?
C5 H5 0.9300 . ?

loop_
_geom_torsion_atom_site_label_1
_geom_torsion_atom_site_label_2
_geom_torsion_atom_site_label_3
_geom_torsion_atom_site_label_4
_geom_torsion
_geom_torsion_site_symmetry_1
_geom_torsion_site_symmetry_2
_geom_torsion_site_symmetry_3
_geom_torsion_site_symmetry_4
_geom_torsion_publ_flag
Cl1 C2 N1 C1 -177.88(14) . . . . ?
Cl1 C2 C3 N4 -2.8(3) . . . . ?
Cl1 C2 C3 C4 176.14(14) . . . . ?
C2 N1 C1 N2 1.5(3) . . . . ?
N2 C4 C3 C2 2.4(3) . . . . ?
N2 C4 C3 N4 -178.44(18) . . . . ?
N1 C2 C3 N4 178.9(2) . . . . ?
N1 C2 C3 C4 -2.2(3) . . . . ?
C1 N2 C4 N3 -179.01(19) . . . . ?
C1 N2 C4 C3 -0.7(3) . . . . ?
C8 S1 C6 N3 64.87(14) . . . . ?
C8 S1 C6 C7 -171.83(14) . . . . ?
N3 C4 C3 C2 -178.99(16) . . . . ?
N3 C4 C3 N4 0.2(2) . . . . ?
C4 N2 C1 N1 -1.4(3) . . . . ?
C4 N3 C6 S1 -111.37(18) . . . . ?
C4 N3 C6 C7 127.15(19) . . . . ?
C4 N3 C5 N4 -0.3(2) . . . . ?
C6 S1 C8 C9 62.05(17) . . . . ?
C6 N3 C4 N2 -3.8(3) . . . . ?
C6 N3 C4 C3 177.59(17) . . . . ?
C6 N3 C5 N4 -177.75(18) . . . . ?
C5 N4 C3 C2 178.6(2) . . . . ?
C5 N4 C3 C4 -0.3(2) . . . . ?
C5 N3 C4 N2 178.65(19) . . . . ?
C5 N3 C4 C3 0.0(2) . . . . ?
C5 N3 C6 S1 65.7(2) . . . . ?
C5 N3 C6 C7 -55.8(2) . . . . ?
C3 C2 N1 C1 0.5(3) . . . . ?
C3 N4 C5 N3 0.4(2) . . . . ?
